data_4345587
loop_
_publ_author_name
'Wenz, Jan'
'Kochan, Alexander'
'Wadepohl, Hubert'
'Gade, Lutz H.'

_publ_section_title
;
 A Readily Accessible Chiral NNN Pincer Ligand with a Pyrrole Backbone and
 Its Ni(II) Chemistry: Syntheses, Structural Chemistry, and Bond
 Activations.
;
_journal_issue 6
_journal_name_full 'Inorganic chemistry'
_journal_page_first 3631
_journal_page_last 3643
_journal_paper_doi 10.1021/acs.inorgchem.7b00077
_journal_volume 56
_journal_year 2017
_chemical_absolute_configuration ad
_chemical_formula_moiety 'C18 H26 Br N3 Ni O2'
_chemical_formula_sum 'C18 H26 Br N3 Ni O2'
_chemical_formula_weight 455.04
_space_group_crystal_system monoclinic
_space_group_IT_number 4
_space_group_name_Hall 'P 2yb'
_space_group_name_H-M_alt 'P 1 21 1'
_symmetry_cell_setting monoclinic
_symmetry_space_group_name_Hall 'P 2yb'
_symmetry_space_group_name_H-M 'P 1 21 1'
_atom_sites_solution_hydrogens geom
_atom_sites_solution_primary iterative
_atom_sites_solution_secondary difmap
_audit_block_code ga_cr44
_audit_creation_date
;
'Wed Mar 06 13:53:39 2013'
;
_audit_creation_method
;
Olex2 1.2
(compiled Nov 22 2016 12:06:14 for OlexSys, GUI svn.r5269)
;
_audit_update_record '13.12.2016 16:04:21 CET UTC+01:00  encif 1.59'
_cell_angle_alpha 90
_cell_angle_beta 94.7211(6)
_cell_angle_gamma 90
_cell_formula_units_Z 2
_cell_length_a 8.81923(6)
_cell_length_b 7.67556(5)
_cell_length_c 14.14396(8)
_cell_measurement_reflns_used 32428
_cell_measurement_temperature 110(1)
_cell_measurement_theta_max 32.1740
_cell_measurement_theta_min 3.5470
_cell_volume 954.192(11)
_computing_cell_refinement
;
CrysAlisPro, Agilent Technologies,
Version 1.171.36.28 (release 01-02-2013 CrysAlis171 .NET)
(compiled Feb  1 2013,16:14:44)
;
_computing_data_collection
;
CrysAlisPro, Agilent Technologies,
Version 1.171.36.28 (release 01-02-2013 CrysAlis171 .NET)
(compiled Feb  1 2013,16:14:44)
;
_computing_data_reduction
;
CrysAlisPro, Agilent Technologies,
Version 1.171.36.28 (release 01-02-2013 CrysAlis171 .NET)
(compiled Feb  1 2013,16:14:44)
;
_computing_molecular_graphics 'Olex2 (Dolomanov et al., 2009)'
_computing_publication_material 'encif (Wadepohl, 2009-16); encifer 1.5.2 (CCDC, 2016)'
_computing_structure_refinement 'ShelXL (Sheldrick, 2015)'
_computing_structure_solution 'SUPERFLIP (Palatinus, 2007-2009)'
_diffrn_ambient_temperature 110(1)
_diffrn_detector 'CCD plate'
_diffrn_detector_area_resol_mean 15.9241
_diffrn_detector_type 'Agilent EOS'
_diffrn_measured_fraction_theta_full 0.9978
_diffrn_measured_fraction_theta_max 0.9198
_diffrn_measurement_details
;
#__ type_ start__ end____ width___ exp.time_
  1 omega    8.00   34.00   0.5000   16.0000
omega____ theta____ kappa____ phi______ frames
    -      -27.9245   77.0000   60.0000 52

#__ type_ start__ end____ width___ exp.time_
  2 omega  -28.00   -2.00   0.5000   16.0000
omega____ theta____ kappa____ phi______ frames
    -      -27.9245  -38.0000    0.0000 52

#__ type_ start__ end____ width___ exp.time_
  3 omega  -85.00  -59.00   0.5000   16.0000
omega____ theta____ kappa____ phi______ frames
    -      -27.9245  -77.0000    0.0000 52

#__ type_ start__ end____ width___ exp.time_
  4 omega  -57.00  -31.00   0.5000   16.0000
omega____ theta____ kappa____ phi______ frames
    -      -27.9245   77.0000   60.0000 52

#__ type_ start__ end____ width___ exp.time_
  5 omega  -22.00    4.00   0.5000   16.0000
omega____ theta____ kappa____ phi______ frames
    -      -27.9245  -77.0000    0.0000 52

#__ type_ start__ end____ width___ exp.time_
  6 omega   35.00   60.00   0.5000   16.0000
omega____ theta____ kappa____ phi______ frames
    -       28.0026  -77.0000 -180.0000 50

#__ type_ start__ end____ width___ exp.time_
  7 omega   -1.00   25.00   0.5000   16.0000
omega____ theta____ kappa____ phi______ frames
    -       28.0026  -77.0000 -180.0000 52

#__ type_ start__ end____ width___ exp.time_
  8 omega  -35.00   38.00   0.5000   16.0000
omega____ theta____ kappa____ phi______ frames
    -       28.0026  -38.0000  -60.0000 146

#__ type_ start__ end____ width___ exp.time_
  9 omega  -39.00   60.00   0.5000   16.0000
omega____ theta____ kappa____ phi______ frames
    -       28.0026  -77.0000  150.0000 198

#__ type_ start__ end____ width___ exp.time_
 10 omega  -37.00   59.00   0.5000   16.0000
omega____ theta____ kappa____ phi______ frames
    -       28.0026  -77.0000   60.0000 192

#__ type_ start__ end____ width___ exp.time_
 11 omega    6.00   97.00   0.5000   16.0000
omega____ theta____ kappa____ phi______ frames
    -       28.0026   57.0000  120.0000 182

#__ type_ start__ end____ width___ exp.time_
 12 omega   -4.00   95.00   0.5000   16.0000
omega____ theta____ kappa____ phi______ frames
    -       28.0026   77.0000 -180.0000 198

#__ type_ start__ end____ width___ exp.time_
 13 omega    1.00   36.00   0.5000   16.0000
omega____ theta____ kappa____ phi______ frames
    -       28.0026   77.0000 -120.0000 70

#__ type_ start__ end____ width___ exp.time_
 14 omega    6.00   93.00   0.5000   16.0000
omega____ theta____ kappa____ phi______ frames
    -       28.0026   57.0000  -60.0000 174

#__ type_ start__ end____ width___ exp.time_
 15 omega   -4.00   99.00   0.5000   16.0000
omega____ theta____ kappa____ phi______ frames
    -       28.0026   77.0000    0.0000 206

#__ type_ start__ end____ width___ exp.time_
 16 omega  -32.00    2.00   0.5000   16.0000
omega____ theta____ kappa____ phi______ frames
    -       28.0026  -77.0000 -120.0000 68

#__ type_ start__ end____ width___ exp.time_
 17 omega    9.00   60.00   0.5000   16.0000
omega____ theta____ kappa____ phi______ frames
    -       28.0026  -77.0000 -120.0000 102

#__ type_ start__ end____ width___ exp.time_
 18 omega   25.00   63.00   0.5000   16.0000
omega____ theta____ kappa____ phi______ frames
    -       30.0000  -80.0000  -65.8260 76

#__ type_ start__ end____ width___ exp.time_
 19 omega  -34.00   -2.00   0.5000   16.0000
omega____ theta____ kappa____ phi______ frames
    -       30.0000  -80.0000  -65.8260 64

#__ type_ start__ end____ width___ exp.time_
 20 omega  -60.00   43.00   0.5000   16.0000
omega____ theta____ kappa____ phi______ frames
    -      -27.9245   77.0000  -60.0000 206

#__ type_ start__ end____ width___ exp.time_
 21 omega  -99.00    4.00   0.5000   16.0000
omega____ theta____ kappa____ phi______ frames
    -      -27.9245  -77.0000  -30.0000 206

#__ type_ start__ end____ width___ exp.time_
 22 omega  -99.00    4.00   0.5000   16.0000
omega____ theta____ kappa____ phi______ frames
    -      -27.9245  -77.0000 -120.0000 206

#__ type_ start__ end____ width___ exp.time_
 23 omega    6.00   97.00   0.5000   16.0000
omega____ theta____ kappa____ phi______ frames
    -       28.0026   57.0000  150.0000 182

#__ type_ start__ end____ width___ exp.time_
 24 omega  -43.00   60.00   0.5000   16.0000
omega____ theta____ kappa____ phi______ frames
    -       28.0026  -77.0000  120.0000 206

#__ type_ start__ end____ width___ exp.time_
 25 omega  -41.00   50.00   0.5000   16.0000
omega____ theta____ kappa____ phi______ frames
    -       28.0026  -57.0000   90.0000 182

#__ type_ start__ end____ width___ exp.time_
 26 omega    6.00   97.00   0.5000   16.0000
omega____ theta____ kappa____ phi______ frames
    -       28.0026   57.0000  -90.0000 182

#__ type_ start__ end____ width___ exp.time_
 27 omega    6.00   97.00   0.5000   16.0000
omega____ theta____ kappa____ phi______ frames
    -       28.0026   57.0000 -150.0000 182

#__ type_ start__ end____ width___ exp.time_
 28 omega  -43.00   60.00   0.5000   16.0000
omega____ theta____ kappa____ phi______ frames
    -       28.0026  -77.0000   30.0000 206

#__ type_ start__ end____ width___ exp.time_
 29 omega    6.00   97.00   0.5000   16.0000
omega____ theta____ kappa____ phi______ frames
    -       28.0026   57.0000   60.0000 182

#__ type_ start__ end____ width___ exp.time_
 30 omega  -43.00   60.00   0.5000   16.0000
omega____ theta____ kappa____ phi______ frames
    -       28.0026  -77.0000 -150.0000 206

#__ type_ start__ end____ width___ exp.time_
 31 omega  -41.00   50.00   0.5000   16.0000
omega____ theta____ kappa____ phi______ frames
    -       28.0026  -57.0000   30.0000 182

#__ type_ start__ end____ width___ exp.time_
 32 omega  -46.00  -21.00   0.5000   16.0000
omega____ theta____ kappa____ phi______ frames
    -       28.0026    0.0000    0.0000 50

#__ type_ start__ end____ width___ exp.time_
 33 omega  -41.00   63.00   0.5000   16.0000
omega____ theta____ kappa____ phi______ frames
    -       30.0000  -80.0000  -65.8260 208

;
_diffrn_measurement_device '\k-geometry diffractometer'
_diffrn_measurement_device_type 'Agilent SuperNova, Dual, Cu at zero, Eos'
_diffrn_measurement_method '\w scans'
_diffrn_measurement_specimen_support 'polyimid foil'
_diffrn_orient_matrix_UB_11 0.0192289000
_diffrn_orient_matrix_UB_12 0.0875751000
_diffrn_orient_matrix_UB_13 0.0116521000
_diffrn_orient_matrix_UB_21 0.0332512000
_diffrn_orient_matrix_UB_22 -0.0274338000
_diffrn_orient_matrix_UB_23 0.0448943000
_diffrn_orient_matrix_UB_31 0.0709650000
_diffrn_orient_matrix_UB_32 -0.0109124000
_diffrn_orient_matrix_UB_33 -0.0195088000
_diffrn_radiation_monochromator mirror
_diffrn_radiation_probe x-ray
_diffrn_radiation_type 'Mo K\a'
_diffrn_radiation_wavelength 0.7107
_diffrn_reflns_av_R_equivalents 0.0327
_diffrn_reflns_av_unetI/netI 0.0183
_diffrn_reflns_Laue_measured_fraction_full 0.997
_diffrn_reflns_Laue_measured_fraction_max 0.935
_diffrn_reflns_limit_h_max 13
_diffrn_reflns_limit_h_min -13
_diffrn_reflns_limit_k_max 11
_diffrn_reflns_limit_k_min -11
_diffrn_reflns_limit_l_max 20
_diffrn_reflns_limit_l_min -21
_diffrn_reflns_number 54139
_diffrn_reflns_point_group_measured_fraction_full 0.998
_diffrn_reflns_point_group_measured_fraction_max 0.920
_diffrn_reflns_theta_full 25.242
_diffrn_reflns_theta_max 33.053
_diffrn_reflns_theta_min 3.524
_diffrn_source 'microfocus X-Ray tube'
_diffrn_source_type 'Agilent SuperNova (Mo) X-ray Source'
_exptl_absorpt_coefficient_mu 3.127
_exptl_absorpt_correction_T_max 0.851
_exptl_absorpt_correction_T_min 0.622
_exptl_absorpt_correction_type analytical
_exptl_absorpt_process_details
;
CrysAlisPro, Agilent Technologies,
Version 1.171.36.28 (release 01-02-2013 CrysAlis171 .NET)
(compiled Feb  1 2013,16:14:44)
Analytical numeric absorption correction using a multifaceted crystal
            model based on expressions derived by R.C. Clark & J.S. Reid.
(Clark, R. C. & Reid, J. S. (1995). Acta Cryst. A51, 887-897)
;
_exptl_crystal_colour red
_exptl_crystal_density_diffrn 1.584
_exptl_crystal_description plate
_exptl_crystal_F_000 468
_exptl_crystal_size_max 0.190
_exptl_crystal_size_mid 0.144
_exptl_crystal_size_min 0.062
_refine_diff_density_max 0.264
_refine_diff_density_min -0.205
_refine_diff_density_rms 0.048
_refine_ls_abs_structure_details
;
 Flack x determined using 2863 quotients [(I+)-(I-)]/[(I+)+(I-)]
 (Parsons, Flack and Wagner, Acta Cryst. B69 (2013) 249-259).
;
_refine_ls_abs_structure_Flack -0.003(2)
_refine_ls_extinction_method none
_refine_ls_goodness_of_fit_ref 1.079
_refine_ls_hydrogen_treatment constr
_refine_ls_matrix_type full
_refine_ls_number_parameters 230
_refine_ls_number_reflns 6644
_refine_ls_number_restraints 1
_refine_ls_restrained_S_all 1.079
_refine_ls_R_factor_all 0.0186
_refine_ls_R_factor_gt 0.0175
_refine_ls_shift/su_max 0.001
_refine_ls_shift/su_mean 0.000
_refine_ls_structure_factor_coef Fsqd
_refine_ls_weighting_details 'w=1/[\s^2^(Fo^2^)+(0.0168P)^2^+0.1614P] where P=(Fo^2^+2Fc^2^)/3'
_refine_ls_weighting_scheme calc
_refine_ls_wR_factor_gt 0.0389
_refine_ls_wR_factor_ref 0.0392
_reflns_Friedel_coverage 0.849
_reflns_Friedel_fraction_full 0.999
_reflns_Friedel_fraction_max 0.903
_reflns_number_gt 6457
_reflns_number_total 6644
_reflns_threshold_expression 'I > 2\s(I)'
_cod_data_source_file ic7b00077_si_002.cif
_cod_data_source_block ga_cr44
_cod_original_cell_volume 954.192(10)
_cod_database_code 4345587
_audit_block_refno 1717
_audit_block_usercomment 'cr767, plate, red'
_chemical_oxdiff_formula 'C18 H26 Br N3 Ni O2'
_chemical_oxdiff_usercomment 'cr767, plate, red'
_shelx_space_group_comment
;
The symmetry employed for this shelxl refinement is uniquely defined
by the following loop, which should always be used as a source of
symmetry information in preference to the above space-group names.
They are only intended as comments.
;
_shelx_estimated_absorpt_t_max 0.745
_shelx_estimated_absorpt_t_min 0.745
_reflns_odcompleteness_completeness 99.78
_reflns_odcompleteness_iscentric 1
_reflns_odcompleteness_theta 30.44
_shelxl_version_number 2016/6
_olex2_refinement_description
;
1. Fixed Uiso
 At 1.2 times of:
  All C(H) groups, All C(H,H) groups
 At 1.5 times of:
  All C(H,H,H) groups
2.a Ternary CH refined with riding coordinates:
 C1(H1), C12(H12), C13(H13), C16(H16)
2.b Secondary CH2 refined with riding coordinates:
 C2(H2A,H2B), C4(H4A,H4B), C9(H9A,H9B), C11(H11A,H11B)
2.c Aromatic/amide H refined with riding coordinates:
 C6(H6), C7(H7)
2.d Idealised Me refined as rotating group:
 C14(H14A,H14B,H14C), C15(H15A,H15B,H15C), C17(H17A,H17B,H17C), C18(H18A,H18B,
 H18C)
;
_olex2_submission_special_instructions 'No special instructions were received'
_cell_oxdiff_length_a 8.81967(12)
_cell_oxdiff_length_b 7.67491(10)
_cell_oxdiff_length_c 14.14393(16)
_cell_oxdiff_angle_alpha 90.0227(10)
_cell_oxdiff_angle_beta 94.6959(10)
_cell_oxdiff_angle_gamma 89.9780(11)
_cell_oxdiff_volume 954.19(2)
_cell_oxdiff_measurement_reflns_used 32428

loop_
_symmetry_equiv_pos_as_xyz
'x, y, z'
'-x, y+1/2, -z'

loop_
_atom_site_label
_atom_site_type_symbol
_atom_site_fract_x
_atom_site_fract_y
_atom_site_fract_z
_atom_site_U_iso_or_equiv
_atom_site_adp_type
_atom_site_occupancy
_atom_site_site_symmetry_order
_atom_site_calc_flag
_atom_site_refinement_flags_posn
Br Br -1.19775(2) -0.23715(2) -0.09287(2) 0.02145(4) Uani 1 1 d .
Ni Ni -1.07104(2) -0.33237(3) -0.22330(2) 0.01400(4) Uani 1 1 d .
O1 O -1.34458(14) -0.73351(19) -0.31255(9) 0.0226(2) Uani 1 1 d .
O2 O -0.70947(16) -0.00692(19) -0.22425(9) 0.0242(3) Uani 1 1 d .
N1 N -1.23430(16) -0.48446(19) -0.26155(10) 0.0152(3) Uani 1 1 d .
N2 N -0.96633(17) -0.4225(2) -0.32230(10) 0.0172(3) Uani 1 1 d .
N3 N -0.90577(17) -0.17699(19) -0.19383(10) 0.0175(3) Uani 1 1 d .
C1 C -1.39922(19) -0.4430(2) -0.27187(12) 0.0171(3) Uani 1 1 d .
H1 H -1.430645 -0.387839 -0.212492 0.021 Uiso 1 1 calc R
C2 C -1.4698(2) -0.6252(2) -0.28439(13) 0.0213(3) Uani 1 1 d .
H2A H -1.506781 -0.667389 -0.224264 0.026 Uiso 1 1 calc R
H2B H -1.555538 -0.624824 -0.334156 0.026 Uiso 1 1 calc R
C3 C -1.2183(2) -0.6406(2) -0.29106(12) 0.0184(3) Uani 1 1 d .
C4 C -1.0692(2) -0.7214(3) -0.30791(13) 0.0237(3) Uani 1 1 d .
H4A H -1.085793 -0.825267 -0.348993 0.028 Uiso 1 1 calc R
H4B H -1.016418 -0.759028 -0.246839 0.028 Uiso 1 1 calc R
C5 C -0.9741(2) -0.5916(2) -0.35458(13) 0.0204(3) Uani 1 1 d .
C6 C -0.8882(2) -0.6078(3) -0.43137(13) 0.0244(4) Uani 1 1 d .
H6 H -0.874345 -0.710511 -0.467104 0.029 Uiso 1 1 calc R
C7 C -0.8246(2) -0.4415(3) -0.44667(13) 0.0231(4) Uani 1 1 d .
H7 H -0.759945 -0.411229 -0.494640 0.028 Uiso 1 1 calc R
C8 C -0.87477(18) -0.3320(3) -0.37828(11) 0.0179(3) Uani 1 1 d .
C9 C -0.8463(2) -0.1423(3) -0.36033(12) 0.0189(3) Uani 1 1 d .
H9A H -0.754019 -0.105457 -0.390431 0.023 Uiso 1 1 calc R
H9B H -0.933466 -0.073372 -0.388535 0.023 Uiso 1 1 calc R
C10 C -0.8253(2) -0.1098(2) -0.25589(12) 0.0181(3) Uani 1 1 d .
C11 C -0.7127(3) 0.0016(3) -0.12088(15) 0.0341(5) Uani 1 1 d .
H11A H -0.737717 0.120890 -0.100535 0.041 Uiso 1 1 calc R
H11B H -0.613006 -0.032499 -0.088918 0.041 Uiso 1 1 calc R
C12 C -0.8376(2) -0.1281(2) -0.09746(12) 0.0209(3) Uani 1 1 d .
H12 H -0.915479 -0.066122 -0.062405 0.025 Uiso 1 1 calc R
C13 C -0.7842(2) -0.2909(2) -0.04222(12) 0.0198(3) Uani 1 1 d .
H13 H -0.875224 -0.367153 -0.037417 0.024 Uiso 1 1 calc R
C14 C -0.6662(2) -0.3973(4) -0.08995(15) 0.0337(5) Uani 1 1 d .
H14A H -0.705938 -0.426641 -0.154738 0.051 Uiso 1 1 calc GR
H14B H -0.644209 -0.504596 -0.053892 0.051 Uiso 1 1 calc GR
H14C H -0.572692 -0.328924 -0.091918 0.051 Uiso 1 1 calc GR
C15 C -0.7252(3) -0.2403(4) 0.05889(12) 0.0331(4) Uani 1 1 d .
H15A H -0.632324 -0.170727 0.056990 0.050 Uiso 1 1 calc GR
H15B H -0.702676 -0.345966 0.096358 0.050 Uiso 1 1 calc GR
H15C H -0.802765 -0.171895 0.088036 0.050 Uiso 1 1 calc GR
C16 C -1.43680(19) -0.3223(3) -0.35681(12) 0.0200(3) Uani 1 1 d .
H16 H -1.550038 -0.310159 -0.364581 0.024 Uiso 1 1 calc R
C17 C -1.3879(2) -0.3982(3) -0.44909(13) 0.0251(4) Uani 1 1 d .
H17A H -1.276923 -0.410751 -0.444582 0.038 Uiso 1 1 calc GR
H17B H -1.419919 -0.320151 -0.501806 0.038 Uiso 1 1 calc GR
H17C H -1.435300 -0.512676 -0.460228 0.038 Uiso 1 1 calc GR
C18 C -1.3716(2) -0.1400(3) -0.33894(15) 0.0267(4) Uani 1 1 d .
H18A H -1.402669 -0.095771 -0.278468 0.040 Uiso 1 1 calc GR
H18B H -1.409944 -0.062180 -0.390418 0.040 Uiso 1 1 calc GR
H18C H -1.260301 -0.144872 -0.336469 0.040 Uiso 1 1 calc GR

loop_
_atom_site_aniso_label
_atom_site_aniso_U_11
_atom_site_aniso_U_22
_atom_site_aniso_U_33
_atom_site_aniso_U_23
_atom_site_aniso_U_13
_atom_site_aniso_U_12
Br 0.02455(8) 0.02314(8) 0.01754(7) -0.00717(7) 0.00704(6) -0.00450(7)
Ni 0.01605(9) 0.01347(9) 0.01256(9) -0.00300(7) 0.00173(7) -0.00114(8)
O1 0.0267(6) 0.0142(5) 0.0266(6) -0.0028(6) -0.0003(5) -0.0049(6)
O2 0.0265(7) 0.0280(7) 0.0183(6) 0.0003(5) 0.0021(5) -0.0111(6)
N1 0.0173(6) 0.0142(6) 0.0141(6) -0.0010(5) 0.0008(5) -0.0002(5)
N2 0.0180(6) 0.0175(7) 0.0158(6) -0.0040(5) 0.0003(5) 0.0034(5)
N3 0.0204(7) 0.0184(7) 0.0139(6) -0.0029(5) 0.0023(5) -0.0038(5)
C1 0.0154(7) 0.0170(7) 0.0193(7) -0.0018(6) 0.0035(6) -0.0029(6)
C2 0.0225(8) 0.0192(8) 0.0222(8) 0.0001(6) 0.0022(6) -0.0068(7)
C3 0.0238(8) 0.0144(7) 0.0165(7) 0.0007(6) -0.0015(6) -0.0013(6)
C4 0.0265(8) 0.0145(8) 0.0293(8) -0.0052(7) -0.0026(6) 0.0041(7)
C5 0.0193(8) 0.0196(8) 0.0215(8) -0.0076(6) -0.0030(6) 0.0054(6)
C6 0.0211(8) 0.0289(10) 0.0225(8) -0.0114(7) -0.0021(7) 0.0084(7)
C7 0.0183(8) 0.0348(10) 0.0161(7) -0.0061(7) 0.0006(6) 0.0050(7)
C8 0.0154(7) 0.0249(8) 0.0132(6) -0.0029(7) -0.0005(5) 0.0037(7)
C9 0.0190(8) 0.0228(8) 0.0152(7) 0.0009(6) 0.0025(6) 0.0010(7)
C10 0.0191(7) 0.0181(8) 0.0174(7) -0.0003(6) 0.0025(6) -0.0009(6)
C11 0.0467(13) 0.0376(12) 0.0177(8) -0.0027(8) 0.0014(8) -0.0255(10)
C12 0.0264(8) 0.0205(8) 0.0156(7) -0.0037(6) 0.0013(6) -0.0089(7)
C13 0.0210(8) 0.0237(8) 0.0146(7) -0.0038(5) 0.0016(6) -0.0045(6)
C14 0.0261(9) 0.0525(14) 0.0227(9) -0.0009(9) 0.0033(7) 0.0085(10)
C15 0.0505(12) 0.0321(10) 0.0155(7) -0.0010(9) -0.0042(7) -0.0104(11)
C16 0.0169(7) 0.0170(7) 0.0257(8) 0.0019(7) -0.0011(6) -0.0011(7)
C17 0.0307(9) 0.0241(9) 0.0198(8) 0.0035(7) -0.0016(7) -0.0045(8)
C18 0.0285(9) 0.0152(8) 0.0350(10) 0.0030(7) -0.0056(8) -0.0012(7)

loop_
_atom_type_symbol
_atom_type_description
_atom_type_scat_dispersion_real
_atom_type_scat_dispersion_imag
_atom_type_scat_source
C C 0.0033 0.0016 'International Tables Vol C Tables 4.2.6.8 and 6.1.1.4'
H H 0.0000 0.0000 'International Tables Vol C Tables 4.2.6.8 and 6.1.1.4'
Br Br -0.2901 2.4595 'International Tables Vol C Tables 4.2.6.8 and 6.1.1.4'
N N 0.0061 0.0033 'International Tables Vol C Tables 4.2.6.8 and 6.1.1.4'
Ni Ni 0.3393 1.1124 'International Tables Vol C Tables 4.2.6.8 and 6.1.1.4'
O O 0.0106 0.0060 'International Tables Vol C Tables 4.2.6.8 and 6.1.1.4'

loop_
_exptl_crystal_face_index_h
_exptl_crystal_face_index_k
_exptl_crystal_face_index_l
_exptl_crystal_face_perp_dist
_exptl_oxdiff_crystal_face_indexfrac_h
_exptl_oxdiff_crystal_face_indexfrac_k
_exptl_oxdiff_crystal_face_indexfrac_l
_exptl_oxdiff_crystal_face_x
_exptl_oxdiff_crystal_face_y
_exptl_oxdiff_crystal_face_z
9 -1 13 0.0700 9.0022 -0.9997 13.0016 0.2371 0.9105 0.3961
-8 1 16 0.0720 -8.0025 1.0012 16.0037 0.1203 0.4249 -0.8910
8 -1 -16 0.0720 8.0025 -1.0012 -16.0037 -0.1203 -0.4249 0.8910
-11 1 9 0.0876 -11.0032 1.0009 9.0027 -0.0190 0.0108 -0.9674
1 -10 4 0.0323 1.0009 -10.0016 4.0020 -0.8100 0.4873 0.1021
0 10 -5 0.0211 -0.0006 10.0016 -5.0023 0.8176 -0.4990 -0.0116
-10 1 -11 0.0900 -10.0025 0.9998 -11.0011 -0.2330 -0.8539 -0.5061

loop_
_geom_angle_atom_site_label_1
_geom_angle_atom_site_label_2
_geom_angle_atom_site_label_3
_geom_angle
N1 Ni Br 90.94(4)
N1 Ni N3 176.10(6)
N2 Ni Br 175.94(5)
N2 Ni N1 88.21(6)
N2 Ni N3 88.82(6)
N3 Ni Br 92.20(4)
C3 O1 C2 105.57(14)
C10 O2 C11 106.45(14)
C1 N1 Ni 127.64(11)
C3 N1 Ni 124.55(13)
C3 N1 C1 107.58(14)
C5 N2 Ni 125.66(13)
C8 N2 Ni 126.63(13)
C8 N2 C5 107.64(15)
C10 N3 Ni 124.04(12)
C10 N3 C12 108.68(14)
C12 N3 Ni 126.98(11)
N1 C1 H1 110.2
N1 C1 C2 101.59(14)
N1 C1 C16 110.72(13)
C2 C1 H1 110.2
C16 C1 H1 110.2
C16 C1 C2 113.66(14)
O1 C2 C1 103.95(13)
O1 C2 H2A 111.0
O1 C2 H2B 111.0
C1 C2 H2A 111.0
C1 C2 H2B 111.0
H2A C2 H2B 109.0
O1 C3 C4 118.09(15)
N1 C3 O1 117.46(16)
N1 C3 C4 124.36(16)
C3 C4 H4A 109.8
C3 C4 H4B 109.8
C3 C4 C5 109.16(16)
H4A C4 H4B 108.3
C5 C4 H4A 109.8
C5 C4 H4B 109.8
N2 C5 C4 119.86(16)
N2 C5 C6 109.32(17)
C6 C5 C4 130.79(17)
C5 C6 H6 126.6
C5 C6 C7 106.78(16)
C7 C6 H6 126.6
C6 C7 H7 126.7
C8 C7 C6 106.68(17)
C8 C7 H7 126.7
N2 C8 C7 109.57(18)
N2 C8 C9 119.73(15)
C7 C8 C9 130.69(18)
C8 C9 H9A 109.7
C8 C9 H9B 109.7
H9A C9 H9B 108.2
C10 C9 C8 109.63(15)
C10 C9 H9A 109.7
C10 C9 H9B 109.7
O2 C10 C9 117.27(15)
N3 C10 O2 117.31(15)
N3 C10 C9 125.37(16)
O2 C11 H11A 110.8
O2 C11 H11B 110.8
O2 C11 C12 104.96(15)
H11A C11 H11B 108.8
C12 C11 H11A 110.8
C12 C11 H11B 110.8
N3 C12 C11 101.97(14)
N3 C12 H12 109.3
N3 C12 C13 110.23(14)
C11 C12 H12 109.3
C13 C12 C11 116.28(17)
C13 C12 H12 109.3
C12 C13 H13 107.3
C12 C13 C15 109.69(16)
C14 C13 C12 113.88(16)
C14 C13 H13 107.3
C14 C13 C15 110.96(17)
C15 C13 H13 107.3
C13 C14 H14A 109.5
C13 C14 H14B 109.5
C13 C14 H14C 109.5
H14A C14 H14B 109.5
H14A C14 H14C 109.5
H14B C14 H14C 109.5
C13 C15 H15A 109.5
C13 C15 H15B 109.5
C13 C15 H15C 109.5
H15A C15 H15B 109.5
H15A C15 H15C 109.5
H15B C15 H15C 109.5
C1 C16 H16 107.0
C17 C16 C1 112.46(15)
C17 C16 H16 107.0
C17 C16 C18 111.30(16)
C18 C16 C1 111.76(14)
C18 C16 H16 107.0
C16 C17 H17A 109.5
C16 C17 H17B 109.5
C16 C17 H17C 109.5
H17A C17 H17B 109.5
H17A C17 H17C 109.5
H17B C17 H17C 109.5
C16 C18 H18A 109.5
C16 C18 H18B 109.5
C16 C18 H18C 109.5
H18A C18 H18B 109.5
H18A C18 H18C 109.5
H18B C18 H18C 109.5

loop_
_geom_bond_atom_site_label_1
_geom_bond_atom_site_label_2
_geom_bond_distance
Br Ni 2.3506(2)
Ni N1 1.8975(14)
Ni N2 1.8723(14)
Ni N3 1.9028(14)
O1 C2 1.463(2)
O1 C3 1.337(2)
O2 C10 1.338(2)
O2 C11 1.466(2)
N1 C1 1.484(2)
N1 C3 1.281(2)
N2 C5 1.375(2)
N2 C8 1.367(2)
N3 C10 1.282(2)
N3 C12 1.492(2)
C1 H1 1.0000
C1 C2 1.535(2)
C1 C16 1.532(2)
C2 H2A 0.9900
C2 H2B 0.9900
C3 C4 1.490(3)
C4 H4A 0.9900
C4 H4B 0.9900
C4 C5 1.492(3)
C5 C6 1.380(3)
C6 H6 0.9500
C6 C7 1.418(3)
C7 H7 0.9500
C7 C8 1.382(2)
C8 C9 1.495(3)
C9 H9A 0.9900
C9 H9B 0.9900
C9 C10 1.495(2)
C11 H11A 0.9900
C11 H11B 0.9900
C11 C12 1.542(3)
C12 H12 1.0000
C12 C13 1.527(3)
C13 H13 1.0000
C13 C14 1.523(3)
C13 C15 1.531(2)
C14 H14A 0.9800
C14 H14B 0.9800
C14 H14C 0.9800
C15 H15A 0.9800
C15 H15B 0.9800
C15 H15C 0.9800
C16 H16 1.0000
C16 C17 1.524(3)
C16 C18 1.526(3)
C17 H17A 0.9800
C17 H17B 0.9800
C17 H17C 0.9800
C18 H18A 0.9800
C18 H18B 0.9800
C18 H18C 0.9800

loop_
_geom_torsion_atom_site_label_1
_geom_torsion_atom_site_label_2
_geom_torsion_atom_site_label_3
_geom_torsion_atom_site_label_4
_geom_torsion
Br Ni N1 C1 48.48(13)
Br Ni N1 C3 -137.78(14)
Ni N1 C1 C2 -169.07(11)
Ni N1 C1 C16 69.90(18)
Ni N1 C3 O1 177.88(11)
Ni N1 C3 C4 -5.6(2)
Ni N2 C5 C4 -1.7(2)
Ni N2 C5 C6 176.82(12)
Ni N2 C8 C7 -176.75(12)
Ni N2 C8 C9 2.3(2)
Ni N3 C10 O2 -177.92(12)
Ni N3 C10 C9 -0.5(3)
Ni N3 C12 C11 -179.10(14)
Ni N3 C12 C13 56.8(2)
O1 C3 C4 C5 135.10(16)
O2 C11 C12 N3 -7.6(2)
O2 C11 C12 C13 112.30(19)
N1 Ni N2 C5 -34.08(14)
N1 Ni N2 C8 142.59(14)
N1 C1 C2 O1 -19.05(16)
N1 C1 C16 C17 56.50(19)
N1 C1 C16 C18 -69.52(19)
N1 C3 C4 C5 -41.4(2)
N2 Ni N1 C1 -135.49(14)
N2 Ni N1 C3 38.25(14)
N2 C5 C6 C7 0.2(2)
N2 C8 C9 C10 40.4(2)
N3 Ni N2 C5 148.45(14)
N3 Ni N2 C8 -34.88(14)
N3 C12 C13 C14 59.1(2)
N3 C12 C13 C15 -175.91(15)
C1 N1 C3 O1 -7.3(2)
C1 N1 C3 C4 169.20(16)
C2 O1 C3 N1 -6.0(2)
C2 O1 C3 C4 177.30(15)
C2 C1 C16 C17 -57.08(19)
C2 C1 C16 C18 176.89(15)
C3 O1 C2 C1 15.80(17)
C3 N1 C1 C2 16.33(17)
C3 N1 C1 C16 -104.70(16)
C3 C4 C5 N2 44.0(2)
C3 C4 C5 C6 -134.1(2)
C4 C5 C6 C7 178.45(18)
C5 N2 C8 C7 0.41(19)
C5 N2 C8 C9 179.42(15)
C5 C6 C7 C8 0.1(2)
C6 C7 C8 N2 -0.3(2)
C6 C7 C8 C9 -179.15(17)
C7 C8 C9 C10 -140.86(18)
C8 N2 C5 C4 -178.85(15)
C8 N2 C5 C6 -0.38(19)
C8 C9 C10 O2 134.81(17)
C8 C9 C10 N3 -42.6(2)
C10 O2 C11 C12 5.9(2)
C10 N3 C12 C11 7.1(2)
C10 N3 C12 C13 -117.03(16)
C11 O2 C10 N3 -1.5(2)
C11 O2 C10 C9 -179.18(18)
C11 C12 C13 C14 -56.3(2)
C11 C12 C13 C15 68.7(2)
C12 N3 C10 O2 -3.9(2)
C12 N3 C10 C9 173.59(17)
C16 C1 C2 O1 99.90(16)
